data_4061309
loop_
_publ_author_name
'Li, Tianshu'
'Churlaud, Rapha\"el'
'Lough, Alan J.'
'Abdur-Rashid, Kamaluddin'
'Morris, Robert H.'

_publ_section_title
;
 Dihydridoamine and Hydridoamido Complexes of Ruthenium(II) with a Tetradentate
 P--N--N--P Donor Ligand
;
_journal_coden_ASTM ORGND7
_journal_issue 26
_journal_name_full Organometallics
_journal_page_first 6239
_journal_page_last 6247
_journal_paper_doi 10.1021/om049565k
_journal_volume 23
_journal_year 2004
_chemical_formula_moiety 'C44 H47 Cl N2 P2 Ru, 0.5(C H2 Cl2), 0.5(C4 H8 O)'
_chemical_formula_sum 'C46.5 H52 Cl2 N2 O0.5 P2 Ru'
_chemical_formula_weight 880.81
_space_group_crystal_system triclinic
_space_group_IT_number 2
_space_group_name_Hall '-P 1'
_space_group_name_H-M_alt 'P -1'
_cell_angle_alpha 80.5040(15)
_cell_angle_beta 75.3540(17)
_cell_angle_gamma 82.7670(16)
_cell_formula_units_Z 2
_cell_length_a 11.1340(3)
_cell_length_b 11.2830(3)
_cell_length_c 18.6220(5)
_cell_measurement_temperature 150(1)
_cell_volume 2223.65(10)
_diffrn_ambient_temperature 150(1)
_exptl_crystal_density_diffrn 1.316
_cod_depositor_comments
;
The following automatic conversions were performed:
'_symmetry_cell_setting' value 'Triclinic' changed to 'triclinic'
according to '/home/saulius/struct/CIF-dictionaries/cif_core.dic'
dictionary named 'cif_core.dic' version 2.4.1 from 2010-06-29.

Automatic conversion script
Id: cif_fix_enum 1527 2010-12-29 10:47:43Z saulius 
;
_cod_original_sg_symbol_Hall 'P -1'
_cod_original_formula_sum 'C46.50 H52 Cl2 N2 O0.50 P2 Ru'
_cod_database_code 4061309

loop_
_space_group_symop_id
_space_group_symop_operation_xyz
1 'x, y, z'
2 '-x, -y, -z'

loop_
_atom_site_label
_atom_site_type_symbol
_atom_site_fract_x
_atom_site_fract_y
_atom_site_fract_z
_atom_site_U_iso_or_equiv
_atom_site_adp_type
_atom_site_occupancy
_atom_site_symmetry_multiplicity
_atom_site_calc_flag
_atom_site_refinement_flags
_atom_site_disorder_assembly
_atom_site_disorder_group
Ru1 Ru 0.214933(17) 0.436117(16) 0.649162(10) 0.01948(8) Uani 1 1 d . . .
H1RU H 0.360(3) 0.412(3) 0.6296(17) 0.034(8) Uiso 1 1 d . . .
Cl1 Cl -0.02632(6) 0.47503(6) 0.67948(4) 0.02873(15) Uani 1 1 d . . .
P1 P 0.21387(6) 0.24533(5) 0.62826(4) 0.01976(14) Uani 1 1 d . . .
P2 P 0.21352(6) 0.40629(6) 0.77102(4) 0.02404(15) Uani 1 1 d . . .
N1 N 0.23658(19) 0.50240(18) 0.53029(11) 0.0203(4) Uani 1 1 d . . .
H1A H 0.3188 0.4783 0.5083 0.024 Uiso 1 1 calc R . .
N2 N 0.24393(19) 0.62488(18) 0.64770(12) 0.0217(4) Uani 1 1 d . . .
H2A H 0.3083 0.6219 0.6717 0.026 Uiso 1 1 calc R . .
C1 C 0.2272(2) 0.6394(2) 0.51378(14) 0.0216(5) Uani 1 1 d . . .
C2 C 0.2964(2) 0.6820(2) 0.56698(14) 0.0224(5) Uani 1 1 d . . .
C3 C 0.2892(3) 0.6775(2) 0.43121(15) 0.0291(6) Uani 1 1 d . . .
H3A H 0.2435 0.6496 0.3995 0.044 Uiso 1 1 calc R . .
H3B H 0.3756 0.6418 0.4202 0.044 Uiso 1 1 calc R . .
H3C H 0.2880 0.7657 0.4211 0.044 Uiso 1 1 calc R . .
C4 C 0.0893(2) 0.6875(2) 0.52769(16) 0.0271(5) Uani 1 1 d . . .
H4A H 0.0505 0.6580 0.4931 0.041 Uiso 1 1 calc R . .
H4B H 0.0826 0.7759 0.5194 0.041 Uiso 1 1 calc R . .
H4C H 0.0467 0.6593 0.5794 0.041 Uiso 1 1 calc R . .
C5 C 0.4363(2) 0.6385(2) 0.54948(15) 0.0255(5) Uani 1 1 d . . .
H5A H 0.4760 0.6673 0.5839 0.038 Uiso 1 1 calc R . .
H5B H 0.4754 0.6704 0.4978 0.038 Uiso 1 1 calc R . .
H5C H 0.4463 0.5501 0.5556 0.038 Uiso 1 1 calc R . .
C6 C 0.2901(3) 0.8198(2) 0.55965(16) 0.0287(6) Uani 1 1 d . . .
H6A H 0.3348 0.8425 0.5937 0.043 Uiso 1 1 calc R . .
H6B H 0.2028 0.8526 0.5726 0.043 Uiso 1 1 calc R . .
H6C H 0.3287 0.8523 0.5079 0.043 Uiso 1 1 calc R . .
C11 C 0.2737(2) 0.2329(2) 0.52753(14) 0.0209(5) Uani 1 1 d . . .
C12 C 0.3493(2) 0.1320(2) 0.50268(15) 0.0242(5) Uani 1 1 d . . .
H12A H 0.3789 0.0722 0.5379 0.029 Uiso 1 1 calc R . .
C13 C 0.3820(2) 0.1177(2) 0.42710(16) 0.0279(5) Uani 1 1 d . . .
H13A H 0.4339 0.0488 0.4111 0.033 Uiso 1 1 calc R . .
C14 C 0.3390(3) 0.2037(3) 0.37553(16) 0.0306(6) Uani 1 1 d . . .
H14A H 0.3589 0.1930 0.3242 0.037 Uiso 1 1 calc R . .
C15 C 0.2663(2) 0.3061(2) 0.39900(15) 0.0266(5) Uani 1 1 d . . .
H15A H 0.2385 0.3660 0.3631 0.032 Uiso 1 1 calc R . .
C16 C 0.2337(2) 0.3224(2) 0.47416(14) 0.0214(5) Uani 1 1 d . . .
C17 C 0.1610(2) 0.4404(2) 0.49495(14) 0.0226(5) Uani 1 1 d . . .
H17A H 0.1443 0.4921 0.4495 0.027 Uiso 1 1 calc R . .
H17B H 0.0802 0.4240 0.5304 0.027 Uiso 1 1 calc R . .
C21 C 0.0712(2) 0.1652(2) 0.64521(14) 0.0227(5) Uani 1 1 d . . .
C22 C 0.0538(2) 0.0903(2) 0.59639(16) 0.0272(5) Uani 1 1 d . . .
H22A H 0.1138 0.0836 0.5505 0.033 Uiso 1 1 calc R . .
C23 C -0.0506(3) 0.0256(2) 0.61462(17) 0.0319(6) Uani 1 1 d . . .
H23A H -0.0609 -0.0256 0.5813 0.038 Uiso 1 1 calc R . .
C24 C -0.1391(3) 0.0352(3) 0.68048(18) 0.0370(7) Uani 1 1 d . . .
H24A H -0.2100 -0.0097 0.6930 0.044 Uiso 1 1 calc R . .
C25 C -0.1240(3) 0.1109(3) 0.72827(18) 0.0394(7) Uani 1 1 d . . .
H25A H -0.1856 0.1187 0.7734 0.047 Uiso 1 1 calc R . .
C26 C -0.0206(3) 0.1752(3) 0.71128(16) 0.0318(6) Uani 1 1 d . . .
H26A H -0.0117 0.2267 0.7448 0.038 Uiso 1 1 calc R . .
C31 C 0.3146(2) 0.1287(2) 0.67301(14) 0.0233(5) Uani 1 1 d . . .
C32 C 0.4261(2) 0.1608(2) 0.68194(15) 0.0275(5) Uani 1 1 d . . .
H32A H 0.4530 0.2378 0.6595 0.033 Uiso 1 1 calc R . .
C33 C 0.4987(3) 0.0826(2) 0.72302(16) 0.0318(6) Uani 1 1 d . . .
H33A H 0.5746 0.1062 0.7284 0.038 Uiso 1 1 calc R . .
C34 C 0.4603(3) -0.0300(3) 0.75623(17) 0.0342(6) Uani 1 1 d . . .
H34A H 0.5085 -0.0829 0.7855 0.041 Uiso 1 1 calc R . .
C35 C 0.3510(3) -0.0648(2) 0.74632(16) 0.0330(6) Uani 1 1 d . . .
H35A H 0.3255 -0.1427 0.7678 0.040 Uiso 1 1 calc R . .
C36 C 0.2786(3) 0.0137(2) 0.70529(15) 0.0275(5) Uani 1 1 d . . .
H36A H 0.2038 -0.0110 0.6990 0.033 Uiso 1 1 calc R . .
C41 C 0.1505(3) 0.5443(2) 0.81607(15) 0.0287(6) Uani 1 1 d . . .
C42 C 0.1286(3) 0.5313(3) 0.89445(16) 0.0372(7) Uani 1 1 d . . .
H42A H 0.1466 0.4545 0.9211 0.045 Uiso 1 1 calc R . .
C43 C 0.0814(3) 0.6273(3) 0.93410(18) 0.0450(8) Uani 1 1 d . . .
H43A H 0.0677 0.6159 0.9872 0.054 Uiso 1 1 calc R . .
C44 C 0.0547(3) 0.7385(3) 0.89691(18) 0.0432(8) Uani 1 1 d . . .
H44A H 0.0209 0.8043 0.9239 0.052 Uiso 1 1 calc R . .
C45 C 0.0772(3) 0.7545(3) 0.81914(17) 0.0364(7) Uani 1 1 d . . .
H45A H 0.0603 0.8324 0.7935 0.044 Uiso 1 1 calc R . .
C46 C 0.1244(2) 0.6585(2) 0.77738(16) 0.0282(5) Uani 1 1 d . . .
C47 C 0.1360(2) 0.6909(2) 0.69402(15) 0.0278(5) Uani 1 1 d . . .
H47A H 0.0586 0.6736 0.6823 0.033 Uiso 1 1 calc R . .
H47B H 0.1438 0.7786 0.6801 0.033 Uiso 1 1 calc R . .
C51 C 0.1200(3) 0.2925(2) 0.83589(15) 0.0296(6) Uani 1 1 d . . .
C52 C 0.1712(3) 0.1728(3) 0.84844(16) 0.0372(7) Uani 1 1 d . . .
H52A H 0.2574 0.1530 0.8286 0.045 Uiso 1 1 calc R . .
C53 C 0.0967(4) 0.0829(3) 0.88966(19) 0.0485(8) Uani 1 1 d . . .
H53A H 0.1321 0.0022 0.8979 0.058 Uiso 1 1 calc R . .
C54 C -0.0283(4) 0.1112(3) 0.91849(18) 0.0481(8) Uani 1 1 d . . .
H54A H -0.0787 0.0502 0.9474 0.058 Uiso 1 1 calc R . .
C55 C -0.0808(3) 0.2281(3) 0.90558(17) 0.0416(7) Uani 1 1 d . . .
H55A H -0.1674 0.2470 0.9250 0.050 Uiso 1 1 calc R . .
C56 C -0.0067(3) 0.3180(3) 0.86413(15) 0.0326(6) Uani 1 1 d . . .
H56A H -0.0435 0.3980 0.8550 0.039 Uiso 1 1 calc R . .
C61 C 0.3645(3) 0.3792(3) 0.79869(16) 0.0325(6) Uani 1 1 d . . .
C62 C 0.4709(3) 0.4202(3) 0.74831(17) 0.0348(6) Uani 1 1 d . . .
H62A H 0.4647 0.4601 0.7001 0.042 Uiso 1 1 calc R . .
C63 C 0.5862(3) 0.4044(3) 0.7664(2) 0.0477(8) Uani 1 1 d . . .
H63A H 0.6576 0.4328 0.7307 0.057 Uiso 1 1 calc R . .
C64 C 0.5965(4) 0.3481(4) 0.8355(2) 0.0612(11) Uani 1 1 d . . .
H64A H 0.6752 0.3369 0.8480 0.073 Uiso 1 1 calc R . .
C65 C 0.4933(4) 0.3075(4) 0.8871(2) 0.0670(12) Uani 1 1 d . . .
H65A H 0.5011 0.2691 0.9353 0.080 Uiso 1 1 calc R . .
C66 C 0.3761(4) 0.3221(3) 0.86955(19) 0.0486(8) Uani 1 1 d . . .
H66A H 0.3052 0.2934 0.9056 0.058 Uiso 1 1 calc R . .
C67 C 0.7777(8) -0.3776(5) 0.8354(3) 0.069(2) Uani 0.50 1 d PD . .
H67A H 0.8634 -0.4103 0.8131 0.083 Uiso 0.50 1 calc PR . .
H67B H 0.7204 -0.4144 0.8144 0.083 Uiso 0.50 1 calc PR . .
Cl2 Cl 0.7664(3) -0.2263(2) 0.8057(2) 0.1067(11) Uani 0.50 1 d PD . .
Cl3 Cl 0.7470(2) -0.4259(2) 0.92943(12) 0.0765(7) Uani 0.50 1 d PD . .

loop_
_atom_site_aniso_label
_atom_site_aniso_U_11
_atom_site_aniso_U_22
_atom_site_aniso_U_33
_atom_site_aniso_U_23
_atom_site_aniso_U_13
_atom_site_aniso_U_12
Ru1 0.02085(12) 0.01565(11) 0.02233(12) -0.00359(7) -0.00508(8) -0.00194(7)
Cl1 0.0234(3) 0.0275(3) 0.0334(3) -0.0030(3) -0.0046(3) -0.0013(2)
P1 0.0203(3) 0.0154(3) 0.0239(3) -0.0034(2) -0.0049(2) -0.0024(2)
P2 0.0298(3) 0.0207(3) 0.0220(3) -0.0039(2) -0.0059(3) -0.0028(3)
N1 0.0192(9) 0.0181(10) 0.0231(10) -0.0030(8) -0.0051(8) -0.0003(8)
N2 0.0246(10) 0.0157(9) 0.0258(11) -0.0040(8) -0.0068(9) -0.0023(8)
C1 0.0247(12) 0.0152(11) 0.0251(12) -0.0010(9) -0.0064(10) -0.0040(9)
C2 0.0241(12) 0.0167(11) 0.0260(12) -0.0025(9) -0.0044(10) -0.0041(9)
C3 0.0351(14) 0.0230(13) 0.0288(14) -0.0011(10) -0.0073(11) -0.0051(11)
C4 0.0250(12) 0.0216(12) 0.0356(14) -0.0038(10) -0.0102(11) 0.0012(10)
C5 0.0218(12) 0.0232(12) 0.0323(14) -0.0042(10) -0.0058(10) -0.0050(10)
C6 0.0327(14) 0.0196(12) 0.0351(14) -0.0042(10) -0.0083(12) -0.0059(10)
C11 0.0202(11) 0.0175(11) 0.0257(12) -0.0053(9) -0.0034(10) -0.0056(9)
C12 0.0237(12) 0.0181(11) 0.0311(13) -0.0047(10) -0.0056(10) -0.0036(10)
C13 0.0273(13) 0.0213(12) 0.0359(14) -0.0111(11) -0.0046(11) -0.0017(10)
C14 0.0308(14) 0.0344(15) 0.0282(14) -0.0133(11) -0.0050(11) -0.0020(12)
C15 0.0258(12) 0.0268(13) 0.0288(13) -0.0053(10) -0.0090(11) -0.0014(10)
C16 0.0194(11) 0.0206(11) 0.0256(12) -0.0061(9) -0.0049(10) -0.0041(9)
C17 0.0228(12) 0.0211(12) 0.0267(13) -0.0046(10) -0.0100(10) -0.0020(10)
C21 0.0233(12) 0.0170(11) 0.0275(13) -0.0014(9) -0.0073(10) -0.0005(9)
C22 0.0255(12) 0.0237(12) 0.0333(14) -0.0064(10) -0.0069(11) -0.0023(10)
C23 0.0295(14) 0.0257(13) 0.0448(16) -0.0110(12) -0.0111(12) -0.0059(11)
C24 0.0270(14) 0.0314(15) 0.0523(18) -0.0048(13) -0.0053(13) -0.0111(12)
C25 0.0325(15) 0.0420(17) 0.0400(17) -0.0089(13) 0.0044(13) -0.0120(13)
C26 0.0315(14) 0.0306(14) 0.0329(15) -0.0092(11) -0.0011(12) -0.0083(11)
C31 0.0243(12) 0.0199(12) 0.0247(12) -0.0051(9) -0.0037(10) 0.0007(10)
C32 0.0235(12) 0.0232(12) 0.0349(14) -0.0048(10) -0.0060(11) 0.0001(10)
C33 0.0261(13) 0.0295(14) 0.0417(16) -0.0110(12) -0.0105(12) 0.0041(11)
C34 0.0338(14) 0.0297(14) 0.0376(16) -0.0041(12) -0.0128(12) 0.0101(12)
C35 0.0391(15) 0.0214(13) 0.0366(15) -0.0006(11) -0.0088(13) -0.0008(11)
C36 0.0306(13) 0.0214(12) 0.0315(14) -0.0061(10) -0.0077(11) -0.0017(10)
C41 0.0340(14) 0.0271(13) 0.0262(13) -0.0094(10) -0.0044(11) -0.0054(11)
C42 0.0529(18) 0.0318(15) 0.0277(14) -0.0068(11) -0.0060(13) -0.0107(13)
C43 0.063(2) 0.0438(18) 0.0279(15) -0.0152(13) 0.0025(15) -0.0186(16)
C44 0.0525(19) 0.0335(16) 0.0411(17) -0.0192(13) 0.0059(15) -0.0103(14)
C45 0.0397(16) 0.0282(14) 0.0385(16) -0.0123(12) 0.0028(13) -0.0077(12)
C46 0.0273(13) 0.0243(13) 0.0339(14) -0.0109(11) -0.0021(11) -0.0065(10)
C47 0.0293(13) 0.0192(12) 0.0334(14) -0.0073(10) -0.0033(11) -0.0007(10)
C51 0.0418(15) 0.0261(13) 0.0226(13) -0.0062(10) -0.0075(11) -0.0056(12)
C52 0.0524(18) 0.0253(14) 0.0279(14) -0.0029(11) -0.0006(13) -0.0007(13)
C53 0.067(2) 0.0284(15) 0.0413(18) 0.0010(13) 0.0013(17) -0.0081(15)
C54 0.069(2) 0.0393(18) 0.0312(16) 0.0032(13) 0.0004(15) -0.0228(17)
C55 0.0449(17) 0.0511(19) 0.0282(15) -0.0098(13) -0.0004(13) -0.0133(15)
C56 0.0388(15) 0.0342(15) 0.0249(13) -0.0058(11) -0.0048(12) -0.0071(12)
C61 0.0403(16) 0.0292(14) 0.0315(14) -0.0072(11) -0.0140(12) -0.0008(12)
C62 0.0357(15) 0.0380(16) 0.0359(15) -0.0106(12) -0.0158(13) -0.0002(12)
C63 0.0370(17) 0.058(2) 0.055(2) -0.0165(17) -0.0198(16) -0.0011(16)
C64 0.048(2) 0.077(3) 0.067(3) -0.008(2) -0.036(2) 0.003(2)
C65 0.072(3) 0.078(3) 0.060(2) 0.004(2) -0.045(2) 0.001(2)
C66 0.053(2) 0.055(2) 0.0393(18) 0.0020(15) -0.0215(16) -0.0002(17)
C67 0.062(5) 0.056(5) 0.074(6) -0.017(4) 0.022(4) -0.012(4)
Cl2 0.123(2) 0.0663(15) 0.148(3) 0.0245(16) -0.089(2) -0.0069(15)
Cl3 0.0925(16) 0.0828(15) 0.0533(12) -0.0089(10) -0.0290(11) 0.0186(13)

loop_
_geom_bond_atom_site_label_1
_geom_bond_atom_site_label_2
_geom_bond_distance
_geom_bond_site_symmetry_2
_geom_bond_publ_flag
Ru1 H1RU 1.56(3) . ?
Ru1 N1 2.179(2) . ?
Ru1 N2 2.189(2) . ?
Ru1 P2 2.2348(7) . ?
Ru1 P1 2.2519(6) . ?
Ru1 Cl1 2.5970(6) . ?
Ru1 H1RU 1.56(3) . ?
P1 C11 1.848(3) . ?
P1 C31 1.850(2) . ?
P1 C21 1.859(3) . ?
P2 C51 1.838(3) . ?
P2 C61 1.855(3) . ?
P2 C41 1.865(3) . ?
N1 C17 1.487(3) . ?
N1 C1 1.521(3) . ?
N1 H1A 0.9300 . ?
N2 C47 1.485(3) . ?
N2 C2 1.532(3) . ?
N2 H2A 0.9300 . ?
C1 C3 1.531(4) . ?
C1 C4 1.535(3) . ?
C1 C2 1.563(3) . ?
C2 C6 1.532(3) . ?
C2 C5 1.542(3) . ?
C3 H3A 0.9800 . ?
C3 H3B 0.9800 . ?
C3 H3C 0.9800 . ?
C4 H4A 0.9800 . ?
C4 H4B 0.9800 . ?
C4 H4C 0.9800 . ?
C5 H5A 0.9800 . ?
C5 H5B 0.9800 . ?
C5 H5C 0.9800 . ?
C6 H6A 0.9800 . ?
C6 H6B 0.9800 . ?
C6 H6C 0.9800 . ?
C11 C12 1.398(3) . ?
C11 C16 1.409(3) . ?
C12 C13 1.393(4) . ?
C12 H12A 0.9500 . ?
C13 C14 1.379(4) . ?
C13 H13A 0.9500 . ?
C14 C15 1.391(4) . ?
C14 H14A 0.9500 . ?
C15 C16 1.391(4) . ?
C15 H15A 0.9500 . ?
C16 C17 1.522(3) . ?
C17 H17A 0.9900 . ?
C17 H17B 0.9900 . ?
C21 C26 1.397(4) . ?
C21 C22 1.401(4) . ?
C22 C23 1.390(4) . ?
C22 H22A 0.9500 . ?
C23 C24 1.376(4) . ?
C23 H23A 0.9500 . ?
C24 C25 1.383(4) . ?
C24 H24A 0.9500 . ?
C25 C26 1.378(4) . ?
C25 H25A 0.9500 . ?
C26 H26A 0.9500 . ?
C31 C32 1.392(4) . ?
C31 C36 1.400(4) . ?
C32 C33 1.389(4) . ?
C32 H32A 0.9500 . ?
C33 C34 1.386(4) . ?
C33 H33A 0.9500 . ?
C34 C35 1.389(4) . ?
C34 H34A 0.9500 . ?
C35 C36 1.387(4) . ?
C35 H35A 0.9500 . ?
C36 H36A 0.9500 . ?
C41 C42 1.403(4) . ?
C41 C46 1.404(4) . ?
C42 C43 1.386(4) . ?
C42 H42A 0.9500 . ?
C43 C44 1.365(5) . ?
C43 H43A 0.9500 . ?
C44 C45 1.391(4) . ?
C44 H44A 0.9500 . ?
C45 C46 1.408(4) . ?
C45 H45A 0.9500 . ?
C46 C47 1.511(4) . ?
C47 H47A 0.9900 . ?
C47 H47B 0.9900 . ?
C51 C56 1.387(4) . ?
C51 C52 1.404(4) . ?
C52 C53 1.393(4) . ?
C52 H52A 0.9500 . ?
C53 C54 1.376(5) . ?
C53 H53A 0.9500 . ?
C54 C55 1.383(5) . ?
C54 H54A 0.9500 . ?
C55 C56 1.391(4) . ?
C55 H55A 0.9500 . ?
C56 H56A 0.9500 . ?
C61 C62 1.389(4) . ?
C61 C66 1.399(4) . ?
C62 C63 1.390(4) . ?
C62 H62A 0.9500 . ?
C63 C64 1.365(5) . ?
C63 H63A 0.9500 . ?
C64 C65 1.371(6) . ?
C64 H64A 0.9500 . ?
C65 C66 1.408(5) . ?
C65 H65A 0.9500 . ?
C66 H66A 0.9500 . ?
C67 Cl2 1.705(5) . ?
C67 Cl3 1.705(5) . ?
C67 H67A 0.9900 . ?
C67 H67B 0.9900 . ?
